data_7036767
loop_
_publ_author_name
'McCormick, Laura J.'
'Morris, Samuel A.'
'Teat, Simon J.'
'McPherson, Matthew J.'
'Slawin, Alexandra M. Z.'
'Morris, Russell E.'

_publ_section_title
;
 Coordination polymers of Zn(II) and 5-methoxy isophthalate.
;
_journal_issue 40
_journal_name_full 'Dalton transactions (Cambridge, England : 2003)'
_journal_page_first 17686
_journal_page_last 17695
_journal_paper_doi 10.1039/c5dt02924d
_journal_volume 44
_journal_year 2015
_chemical_formula_sum 'C9 H12 O8 Zn'
_chemical_formula_weight 313.56
_chemical_name_systematic
;
 ?
;
_space_group_IT_number 2
_symmetry_cell_setting triclinic
_symmetry_space_group_name_Hall '-P 1'
_symmetry_space_group_name_H-M 'P -1'
_atom_sites_solution_hydrogens geom
_atom_sites_solution_primary direct
_atom_sites_solution_secondary difmap
_audit_creation_method SHELXL-97
_audit_update_record
;
2015-09-08 deposited with the CCDC.
2015-09-22 downloaded from the CCDC.
;
_cell_angle_alpha 112.204(16)
_cell_angle_beta 90.766(11)
_cell_angle_gamma 102.260(11)
_cell_formula_units_Z 2
_cell_length_a 7.708(3)
_cell_length_b 8.505(4)
_cell_length_c 9.689(4)
_cell_measurement_reflns_used 1388
_cell_measurement_temperature 173(2)
_cell_measurement_theta_max 27.5
_cell_measurement_theta_min 2.3
_cell_volume 571.6(4)
_computing_cell_refinement
;
CrystalClear-SM Expert 2.1 b32 (Rigaku, 2014)
;
_computing_data_collection
;
CrystalClear-SM Expert 2.1 b32 (Rigaku, 2014)
;
_computing_data_reduction
;
CrystalClear-SM Expert 2.1 b32 (Rigaku, 2014)
;
_computing_structure_refinement 'SHELXL-97 (Sheldrick, 2008)'
_computing_structure_solution 'SHELXS-86 (Sheldrick, 2008)'
_diffrn_ambient_temperature 173(2)
_diffrn_detector_area_resol_mean 13.6612
_diffrn_measured_fraction_theta_full 0.998
_diffrn_measured_fraction_theta_max 0.998
_diffrn_measurement_device_type
;
Rigaku Mercury2 (2x2 bin mode) SCXMini: Fixed Chi 2 circle
;
_diffrn_measurement_method 'profile data from \w scans'
_diffrn_radiation_monochromator graphite
_diffrn_radiation_source 'fine-focus sealed tube'
_diffrn_radiation_type MoK\a
_diffrn_radiation_wavelength 0.71075
_diffrn_reflns_av_R_equivalents 0.0547
_diffrn_reflns_av_sigmaI/netI 0.0726
_diffrn_reflns_limit_h_max 9
_diffrn_reflns_limit_h_min -9
_diffrn_reflns_limit_k_max 10
_diffrn_reflns_limit_k_min -11
_diffrn_reflns_limit_l_max 12
_diffrn_reflns_limit_l_min -12
_diffrn_reflns_number 6054
_diffrn_reflns_theta_full 27.49
_diffrn_reflns_theta_max 27.49
_diffrn_reflns_theta_min 2.28
_exptl_absorpt_coefficient_mu 2.180
_exptl_absorpt_correction_T_max 1
_exptl_absorpt_correction_T_min 0.758
_exptl_absorpt_correction_type multi-scan
_exptl_absorpt_process_details 'SADABS G. M. sheldrick'
_exptl_crystal_colour colourless
_exptl_crystal_density_diffrn 1.822
_exptl_crystal_density_method 'not measured'
_exptl_crystal_description 'square plate'
_exptl_crystal_F_000 320
_exptl_crystal_size_max 0.13
_exptl_crystal_size_mid 0.07
_exptl_crystal_size_min 0.03
_refine_diff_density_max 0.609
_refine_diff_density_min -0.595
_refine_diff_density_rms 0.118
_refine_ls_extinction_method none
_refine_ls_goodness_of_fit_ref 1.030
_refine_ls_hydrogen_treatment mixed
_refine_ls_matrix_type full
_refine_ls_number_parameters 182
_refine_ls_number_reflns 2600
_refine_ls_number_restraints 9
_refine_ls_restrained_S_all 1.028
_refine_ls_R_factor_all 0.0760
_refine_ls_R_factor_gt 0.0451
_refine_ls_shift/su_max 0.000
_refine_ls_shift/su_mean 0.000
_refine_ls_structure_factor_coef Fsqd
_refine_ls_weighting_details 'calc w=1/[\s^2^(Fo^2^)+(0.0225P)^2^+1.1249P] where P=(Fo^2^+2Fc^2^)/3'
_refine_ls_weighting_scheme calc
_refine_ls_wR_factor_gt 0.0800
_refine_ls_wR_factor_ref 0.0921
_reflns_number_gt 1947
_reflns_number_total 2600
_reflns_threshold_expression >2\s(I)
_cod_data_source_file c5dt02924d2.cif
_cod_data_source_block Compound3
_cod_depositor_comments
;
The following automatic conversions were performed:

'_symmetry_cell_setting' value 'Triclinic' changed to 'triclinic'
according to
/usr/data/users/saulius/crontab/automatic-downloads/current/RSC/lib/dictionaries/cif_core.dic
dictionary named 'cif_core.dic' version 2.4.2 from 2011-04-26.

Automatic conversion script
Id: cif_fix_values 3271 2015-04-21 07:52:19Z andrius 
;
_cod_original_sg_symbol_H-M P-1
_cod_database_code 7036767

loop_
_symmetry_equiv_pos_as_xyz
'x, y, z'
'-x, -y, -z'

loop_
_atom_site_label
_atom_site_type_symbol
_atom_site_fract_x
_atom_site_fract_y
_atom_site_fract_z
_atom_site_U_iso_or_equiv
_atom_site_adp_type
_atom_site_occupancy
_atom_site_symmetry_multiplicity
_atom_site_calc_flag
_atom_site_refinement_flags
O3W O -0.4608(4) 0.3179(4) 0.0694(3) 0.0294(7) Uani 1 1 d D
H5W H -0.462(6) 0.328(6) -0.020(3) 0.044 Uiso 1 1 d D
H6W H -0.557(4) 0.236(5) 0.067(5) 0.044 Uiso 1 1 d D
C1 C 0.2094(5) 0.2060(5) 0.2671(4) 0.0175(8) Uani 1 1 d .
C2 C 0.2184(5) 0.1525(5) 0.3972(4) 0.0163(8) Uani 1 1 d .
C3 C 0.1687(5) 0.2532(5) 0.5351(4) 0.0160(8) Uani 1 1 d .
H3 H 0.1293 0.3555 0.5463 0.019 Uiso 1 1 calc R
C4 C 0.1769(5) 0.2039(5) 0.6554(4) 0.0154(8) Uani 1 1 d .
C5 C 0.1187(5) 0.3112(5) 0.8017(4) 0.0173(8) Uani 1 1 d .
C6 C 0.2316(5) 0.0523(5) 0.6392(4) 0.0156(7) Uani 1 1 d .
H6 H 0.2383 0.0193 0.7221 0.019 Uiso 1 1 calc R
C7 C 0.2759(5) -0.0494(5) 0.5015(4) 0.0142(7) Uani 1 1 d .
C8 C 0.2709(5) 0.0016(5) 0.3808(4) 0.0160(8) Uani 1 1 d .
H8 H 0.3038 -0.0679 0.2870 0.019 Uiso 1 1 calc R
C9 C 0.3122(6) -0.2719(5) 0.5871(4) 0.0243(9) Uani 1 1 d .
H9A H 0.3961 -0.1911 0.6741 0.037 Uiso 1 1 calc R
H9B H 0.3421 -0.3862 0.5498 0.037 Uiso 1 1 calc R
H9C H 0.1905 -0.2843 0.6165 0.037 Uiso 1 1 calc R
O1 O 0.1564(4) 0.3440(3) 0.2913(3) 0.0232(6) Uani 1 1 d .
O2 O 0.2558(4) 0.1166(4) 0.1444(3) 0.0253(6) Uani 1 1 d .
O1W O -0.1511(4) 0.2108(4) 0.0677(3) 0.0325(7) Uani 1 1 d D
O3 O 0.0239(4) 0.4124(4) 0.7993(3) 0.0279(7) Uani 1 1 d .
O2W O 0.3586(4) 0.5864(4) 0.1745(3) 0.0245(6) Uani 1 1 d D
O4 O 0.1681(4) 0.2884(4) 0.9156(3) 0.0253(6) Uani 1 1 d .
O5 O 0.3237(4) -0.2049(3) 0.4714(3) 0.0196(6) Uani 1 1 d .
Zn1 Zn 0.09006(7) 0.39077(6) 0.11555(5) 0.01932(14) Uani 1 1 d .
H1W H -0.254(3) 0.245(5) 0.068(4) 0.029 Uiso 1 1 d D
H2W H -0.158(5) 0.110(3) -0.011(3) 0.029 Uiso 1 1 d D
H3W H 0.433(5) 0.515(4) 0.164(4) 0.029 Uiso 1 1 d D
H4W H 0.366(5) 0.657(4) 0.2712(17) 0.029 Uiso 1 1 d D

loop_
_atom_site_aniso_label
_atom_site_aniso_U_11
_atom_site_aniso_U_22
_atom_site_aniso_U_33
_atom_site_aniso_U_23
_atom_site_aniso_U_13
_atom_site_aniso_U_12
O3W 0.0289(17) 0.0349(18) 0.0307(17) 0.0170(14) 0.0099(14) 0.0121(14)
C1 0.020(2) 0.017(2) 0.0168(19) 0.0089(16) 0.0019(15) 0.0027(16)
C2 0.0156(19) 0.0174(19) 0.0168(18) 0.0068(15) -0.0005(15) 0.0057(16)
C3 0.0159(18) 0.0168(19) 0.0169(18) 0.0065(15) 0.0023(15) 0.0071(15)
C4 0.0175(19) 0.0160(19) 0.0126(17) 0.0053(15) 0.0051(15) 0.0038(15)
C5 0.0185(19) 0.0174(19) 0.0164(19) 0.0062(16) 0.0020(15) 0.0056(16)
C6 0.0153(18) 0.0198(19) 0.0148(17) 0.0091(15) 0.0025(14) 0.0060(16)
C7 0.0146(18) 0.0118(18) 0.0177(18) 0.0076(14) 0.0015(15) 0.0025(15)
C8 0.0171(18) 0.0169(19) 0.0122(17) 0.0044(15) 0.0046(14) 0.0024(15)
C9 0.036(2) 0.023(2) 0.022(2) 0.0152(17) 0.0080(18) 0.0119(19)
O1 0.0341(16) 0.0237(15) 0.0167(14) 0.0114(12) 0.0021(12) 0.0100(13)
O2 0.0378(17) 0.0234(15) 0.0158(14) 0.0088(12) 0.0075(12) 0.0073(13)
O1W 0.0259(16) 0.0259(17) 0.0364(18) 0.0005(14) 0.0066(14) 0.0086(14)
O3 0.0360(17) 0.0326(17) 0.0209(14) 0.0091(13) 0.0091(13) 0.0218(14)
O2W 0.0342(17) 0.0243(16) 0.0149(13) 0.0046(12) 0.0087(12) 0.0119(13)
O4 0.0379(17) 0.0299(16) 0.0138(13) 0.0089(12) 0.0083(12) 0.0189(14)
O5 0.0304(15) 0.0179(14) 0.0146(13) 0.0076(11) 0.0069(11) 0.0111(12)
Zn1 0.0270(3) 0.0229(3) 0.0128(2) 0.00802(18) 0.00622(17) 0.01323(19)

loop_
_atom_type_symbol
_atom_type_description
_atom_type_scat_dispersion_real
_atom_type_scat_dispersion_imag
_atom_type_scat_source
C C 0.0033 0.0016 'International Tables Vol C Tables 4.2.6.8 and 6.1.1.4'
H H 0.0000 0.0000 'International Tables Vol C Tables 4.2.6.8 and 6.1.1.4'
O O 0.0106 0.0060 'International Tables Vol C Tables 4.2.6.8 and 6.1.1.4'
Zn Zn 0.2839 1.4301 'International Tables Vol C Tables 4.2.6.8 and 6.1.1.4'

loop_
_geom_angle_atom_site_label_1
_geom_angle_atom_site_label_2
_geom_angle_atom_site_label_3
_geom_angle
_geom_angle_site_symmetry_1
_geom_angle_site_symmetry_3
O2 C1 O1 124.1(3) . .
O2 C1 C2 119.7(3) . .
O1 C1 C2 116.2(3) . .
C8 C2 C3 119.6(3) . .
C8 C2 C1 120.4(3) . .
C3 C2 C1 119.9(3) . .
C4 C3 C2 120.0(3) . .
C3 C4 C6 120.3(3) . .
C3 C4 C5 119.3(3) . .
C6 C4 C5 120.3(3) . .
O3 C5 O4 125.9(3) . .
O3 C5 C4 117.5(3) . .
O4 C5 C4 116.7(3) . .
C7 C6 C4 119.4(3) . .
O5 C7 C6 124.2(3) . .
O5 C7 C8 115.4(3) . .
C6 C7 C8 120.4(3) . .
C2 C8 C7 120.2(3) . .
C1 O1 Zn1 117.5(2) . .
C5 O3 Zn1 156.0(3) . 2_566
C5 O4 Zn1 125.2(2) . 1_556
C7 O5 C9 117.4(3) . .
O4 Zn1 O3 130.30(11) 1_554 2_566
O4 Zn1 O1 125.19(12) 1_554 .
O3 Zn1 O1 103.50(12) 2_566 .
O4 Zn1 O1W 95.01(13) 1_554 .
O3 Zn1 O1W 92.14(13) 2_566 .
O1 Zn1 O1W 92.26(13) . .
O4 Zn1 O2W 85.94(11) 1_554 .
O3 Zn1 O2W 88.51(12) 2_566 .
O1 Zn1 O2W 85.83(11) . .
O1W Zn1 O2W 178.07(13) . .

loop_
_geom_bond_atom_site_label_1
_geom_bond_atom_site_label_2
_geom_bond_distance
_geom_bond_site_symmetry_2
C1 O2 1.250(4) .
C1 O1 1.265(4) .
C1 C2 1.499(5) .
C2 C8 1.380(5) .
C2 C3 1.398(5) .
C3 C4 1.384(5) .
C4 C6 1.394(5) .
C4 C5 1.502(5) .
C5 O3 1.248(4) .
C5 O4 1.258(4) .
C6 C7 1.382(5) .
C7 O5 1.375(4) .
C7 C8 1.395(5) .
C9 O5 1.433(4) .
O1 Zn1 1.973(3) .
O1W Zn1 2.061(3) .
O3 Zn1 1.963(3) 2_566
O2W Zn1 2.273(3) .
O4 Zn1 1.963(3) 1_556
Zn1 O4 1.963(3) 1_554
Zn1 O3 1.963(3) 2_566

loop_
_geom_hbond_atom_site_label_D
_geom_hbond_atom_site_label_H
_geom_hbond_atom_site_label_A
_geom_hbond_distance_DH
_geom_hbond_distance_HA
_geom_hbond_distance_DA
_geom_hbond_angle_DHA
_geom_hbond_site_symmetry_A
O1W H1W O3W 0.897(10) 1.831(11) 2.728(4) 179(4) .
O1W H2W O2 0.898(10) 1.850(19) 2.703(4) 158(4) 2
O2W H3W O3W 0.901(10) 1.938(15) 2.797(4) 159(3) 1_655
O2W H4W O5 0.895(10) 1.924(13) 2.804(4) 167(4) 1_565
O3W H6W O2 0.901(10) 1.907(18) 2.761(4) 158(4) 1_455
